data_4125864
loop_
_publ_author_name
'Fatur, Steven M.'
'Shepard, Samuel G.'
'Higgins, Robert F.'
'Shores, Matthew P.'
'Damrauer, Niels H.'

_publ_section_title
;
 A Synthetically Tunable System To Control MLCT Excited-State Lifetimes
 and Spin States in Iron(II) Polypyridines.
;
_journal_issue 12
_journal_name_full 'Journal of the American Chemical Society'
_journal_page_first 4493
_journal_page_last 4505
_journal_paper_doi 10.1021/jacs.7b00700
_journal_volume 139
_journal_year 2017
_chemical_formula_moiety 'C30 H18 Cl4 Fe N6, 2(B F4), C7 H5 N'
_chemical_formula_sum 'C37 H23 B2 Cl4 F8 Fe N7'
_chemical_formula_weight 936.89
_space_group_crystal_system monoclinic
_space_group_IT_number 5
_space_group_name_Hall 'C 2y'
_space_group_name_H-M_alt 'C 1 2 1'
_symmetry_space_group_name_Hall 'C 2y'
_symmetry_space_group_name_H-M 'C 1 2 1'
_atom_sites_solution_hydrogens geom
_audit_creation_date 2016-10-06
_audit_creation_method
;
Olex2 1.2
(compiled 2016.02.19 svn.r3266 for OlexSys, GUI svn.r5155)
;
_cell_angle_alpha 90
_cell_angle_beta 102.493(2)
_cell_angle_gamma 90
_cell_formula_units_Z 8
_cell_length_a 17.1024(10)
_cell_length_b 20.8582(12)
_cell_length_c 23.0504(13)
_cell_measurement_reflns_used 9886
_cell_measurement_temperature 120(2)
_cell_measurement_theta_max 28.29
_cell_measurement_theta_min 3.10
_cell_volume 8028.0(8)
_computing_cell_refinement 'Bruker APEX 3'
_computing_data_collection 'Bruker APEX 3'
_computing_data_reduction 'SAINT (Bruker AXS, 2015)'
_computing_molecular_graphics 'Olex2 (Dolomanov et al., 2009)'
_computing_publication_material 'Olex2 (Dolomanov et al., 2009)'
_computing_structure_refinement 'ShelXL (Sheldrick, 2015)'
_computing_structure_solution 'ShelXS (Sheldrick, 2008)'
_diffrn_ambient_temperature 120.06
_diffrn_measured_fraction_theta_full 0.998
_diffrn_measured_fraction_theta_max 0.999
_diffrn_measurement_device_type 'Bruker APEX-II CCD'
_diffrn_measurement_method '\f and \w scans'
_diffrn_radiation_type MoK\a
_diffrn_radiation_wavelength 0.71073
_diffrn_reflns_av_R_equivalents 0.0420
_diffrn_reflns_av_unetI/netI 0.0388
_diffrn_reflns_Laue_measured_fraction_full 0.998
_diffrn_reflns_Laue_measured_fraction_max 0.999
_diffrn_reflns_limit_h_max 22
_diffrn_reflns_limit_h_min -22
_diffrn_reflns_limit_k_max 27
_diffrn_reflns_limit_k_min -27
_diffrn_reflns_limit_l_max 30
_diffrn_reflns_limit_l_min -30
_diffrn_reflns_number 95207
_diffrn_reflns_point_group_measured_fraction_full 0.999
_diffrn_reflns_point_group_measured_fraction_max 0.999
_diffrn_reflns_theta_full 26.000
_diffrn_reflns_theta_max 27.877
_diffrn_reflns_theta_min 2.411
_diffrn_source 'fine-focus sealed tube'
_diffrn_standards_number 0
_exptl_absorpt_coefficient_mu 0.718
_exptl_absorpt_correction_T_max 0.7457
_exptl_absorpt_correction_T_min 0.7117
_exptl_absorpt_correction_type multi-scan
_exptl_absorpt_process_details
;
SADABS-2014/5 (Bruker,2014/5) was used for absorption correction.
wR2(int) was 0.0612 before and 0.0579 after correction.
The Ratio of minimum to maximum transmission is 0.9544.
The \l/2 correction factor is Not present.
;
_exptl_crystal_colour orange
_exptl_crystal_colour_primary orange
_exptl_crystal_density_diffrn 1.550
_exptl_crystal_description block
_exptl_crystal_F_000 3760
_exptl_crystal_size_max 0.183
_exptl_crystal_size_mid 0.176
_exptl_crystal_size_min 0.160
_refine_diff_density_max 0.749
_refine_diff_density_min -0.602
_refine_diff_density_rms 0.059
_refine_ls_abs_structure_details
;
 Refined as an inversion twin.
;
_refine_ls_abs_structure_Flack 0.159(14)
_refine_ls_extinction_method none
_refine_ls_goodness_of_fit_ref 1.022
_refine_ls_hydrogen_treatment constr
_refine_ls_matrix_type full
_refine_ls_number_parameters 1064
_refine_ls_number_reflns 19071
_refine_ls_number_restraints 1
_refine_ls_restrained_S_all 1.022
_refine_ls_R_factor_all 0.0534
_refine_ls_R_factor_gt 0.0380
_refine_ls_shift/su_max 0.002
_refine_ls_shift/su_mean 0.000
_refine_ls_structure_factor_coef Fsqd
_refine_ls_weighting_details 'w=1/[\s^2^(Fo^2^)+(0.0349P)^2^+9.0781P] where P=(Fo^2^+2Fc^2^)/3'
_refine_ls_weighting_scheme calc
_refine_ls_wR_factor_gt 0.0782
_refine_ls_wR_factor_ref 0.0842
_reflns_Friedel_coverage 0.947
_reflns_Friedel_fraction_full 0.999
_reflns_Friedel_fraction_max 0.999
_reflns_number_gt 15997
_reflns_number_total 19071
_reflns_threshold_expression 'I > 2\s(I)'
_cod_data_source_file ja7b00700_si_004.cif
_cod_data_source_block fedctpy2
_cod_depositor_comments
;
The following automatic conversions were performed:

'_exptl_absorpt_correction_type' value 'Multi-Scan' changed to
'multi-scan' according to
/home/data/users/saulius/crontab/automatic-downloads/rss-feeds/ACS/lib/dictionaries/cif_core.dic
dictionary named 'cif_core.dic' version 2.4.2 from 2011-04-26.

Automatic conversion script
Id: cif_fix_values 4973 2017-02-22 13:04:09Z antanas 

 Adding full bibliography for 4125861--4125864.cif.
;
_cod_database_code 4125864
_shelx_space_group_comment
;
The symmetry employed for this shelxl refinement is uniquely defined
by the following loop, which should always be used as a source of
symmetry information in preference to the above space-group names.
They are only intended as comments.
;
_olex2_refinement_description
;
1. Twinned data refinement
 Scales: 0.841(14) 0.159(14)
2. Fixed Uiso
 At 1.2 times of:
  All C(H) groups
3.a Aromatic/amide H refined with riding coordinates:
 C2(H2), C3(H3), C4(H4), C7(H7), C8(H8), C9(H9), C12(H12), C13(H13), C14(H14),
 C17(H17), C18(H18), C19(H19), C22(H22), C23(H23), C24(H24), C27(H27), C28(H28),
  C29(H29), C2'(H2'), C3'(H3'), C4'(H4'), C7'(H7'), C8'(H8'), C9'(H9'),
 C12'(H12'), C13'(H13'), C14'(H14'), C17'(H17'), C18'(H18'), C19'(H19'),
 C22'(H22'), C23'(H23'), C24'(H24'), C27'(H27'), C28'(H28'), C29'(H29'),
 C3S(H3S), C4S(H4S), C5S(H5S), C6S(H6S), C7S(H7S), C10S(H10S), C11S(H11S),
 C12S(H12S), C13S(H13S), C14S(H14S)
;
_shelx_shelxl_version_number 2016/4
_olex2_submission_special_instructions 'No special instructions were received'

loop_
_space_group_symop_operation_xyz
'x, y, z'
'-x, y, -z'
'x+1/2, y+1/2, z'
'-x+1/2, y+1/2, -z'

loop_
_atom_site_label
_atom_site_type_symbol
_atom_site_fract_x
_atom_site_fract_y
_atom_site_fract_z
_atom_site_U_iso_or_equiv
_atom_site_adp_type
_atom_site_occupancy
_atom_site_site_symmetry_order
_atom_site_calc_flag
_atom_site_refinement_flags_posn
Fe1 Fe 0.74225(3) 0.74148(2) 0.49959(2) 0.01692(12) Uani 1 1 d .
Cl1 Cl 0.67843(7) 0.71989(6) 0.63721(5) 0.0389(3) Uani 1 1 d .
Cl2 Cl 0.88759(7) 0.86846(6) 0.49663(5) 0.0349(3) Uani 1 1 d .
Cl3 Cl 0.88083(7) 0.61526(5) 0.49630(5) 0.0333(3) Uani 1 1 d .
Cl4 Cl 0.54413(7) 0.73750(7) 0.39580(6) 0.0582(4) Uani 1 1 d .
N1 N 0.67230(19) 0.66352(16) 0.53427(14) 0.0228(7) Uani 1 1 d .
N2 N 0.7156(2) 0.67498(16) 0.43105(14) 0.0196(7) Uani 1 1 d .
N3 N 0.80870(19) 0.77655(16) 0.43050(14) 0.0190(7) Uani 1 1 d .
N4 N 0.85461(18) 0.71225(16) 0.56208(13) 0.0184(7) Uani 1 1 d .
N5 N 0.76282(19) 0.81415(15) 0.56264(14) 0.0176(7) Uani 1 1 d .
N6 N 0.63452(19) 0.81172(17) 0.47429(14) 0.0249(8) Uani 1 1 d .
C1 C 0.6537(3) 0.6577(2) 0.58728(18) 0.0314(10) Uani 1 1 d .
C2 C 0.6154(3) 0.6050(2) 0.6048(2) 0.0393(12) Uani 1 1 d .
H2 H 0.602656 0.603514 0.642903 0.047 Uiso 1 1 calc R
C3 C 0.5965(3) 0.5550(3) 0.5658(2) 0.0449(13) Uani 1 1 d .
H3 H 0.571115 0.517713 0.576727 0.054 Uiso 1 1 calc R
C4 C 0.6150(3) 0.5594(3) 0.5100(2) 0.0395(13) Uani 1 1 d .
H4 H 0.602607 0.525155 0.482389 0.047 Uiso 1 1 calc R
C5 C 0.6516(3) 0.6143(2) 0.49548(18) 0.0263(10) Uani 1 1 d .
C6 C 0.6707(3) 0.6237(2) 0.43634(17) 0.0244(9) Uani 1 1 d .
C7 C 0.6414(3) 0.5839(2) 0.38825(19) 0.0320(11) Uani 1 1 d .
H7 H 0.610477 0.547148 0.392790 0.038 Uiso 1 1 calc R
C8 C 0.6578(3) 0.5986(2) 0.3340(2) 0.0346(11) Uani 1 1 d .
H8 H 0.636341 0.573004 0.300230 0.041 Uiso 1 1 calc R
C9 C 0.7058(3) 0.6510(2) 0.32882(18) 0.0285(10) Uani 1 1 d .
H9 H 0.718088 0.661711 0.291712 0.034 Uiso 1 1 calc R
C10 C 0.7354(2) 0.68724(19) 0.37886(16) 0.0199(8) Uani 1 1 d .
C11 C 0.7903(2) 0.7422(2) 0.37909(15) 0.0197(7) Uani 1 1 d .
C12 C 0.8227(3) 0.75543(19) 0.33054(17) 0.0266(9) Uani 1 1 d .
H12 H 0.808329 0.730394 0.295414 0.032 Uiso 1 1 calc R
C13 C 0.8764(3) 0.8055(2) 0.33359(18) 0.0299(10) Uani 1 1 d .
H13 H 0.899218 0.815557 0.300584 0.036 Uiso 1 1 calc R
C14 C 0.8962(3) 0.8406(2) 0.38506(19) 0.0281(10) Uani 1 1 d .
H14 H 0.933161 0.875117 0.388655 0.034 Uiso 1 1 calc R
C15 C 0.8610(2) 0.82415(19) 0.43135(17) 0.0218(9) Uani 1 1 d .
C16 C 0.9008(3) 0.6616(2) 0.56055(17) 0.0231(9) Uani 1 1 d .
C17 C 0.9651(3) 0.6439(2) 0.60538(19) 0.0300(10) Uani 1 1 d .
H17 H 0.996645 0.607210 0.601663 0.036 Uiso 1 1 calc R
C18 C 0.9814(3) 0.6819(2) 0.65586(18) 0.0325(10) Uani 1 1 d .
H18 H 1.024122 0.671290 0.688199 0.039 Uiso 1 1 calc R
C19 C 0.9351(2) 0.7350(2) 0.65852(17) 0.0273(9) Uani 1 1 d .
H19 H 0.945620 0.761675 0.692738 0.033 Uiso 1 1 calc R
C20 C 0.8729(2) 0.74957(19) 0.61114(15) 0.0184(8) Uani 1 1 d .
C21 C 0.8246(2) 0.80864(19) 0.61020(17) 0.0189(8) Uani 1 1 d .
C22 C 0.8409(2) 0.8557(2) 0.65321(19) 0.0270(9) Uani 1 1 d .
H22 H 0.884146 0.850839 0.686589 0.032 Uiso 1 1 calc R
C23 C 0.7938(3) 0.9094(2) 0.6470(2) 0.0355(11) Uani 1 1 d .
H23 H 0.804197 0.942246 0.676270 0.043 Uiso 1 1 calc R
C24 C 0.7314(3) 0.9158(2) 0.5985(2) 0.0309(10) Uani 1 1 d .
H24 H 0.698584 0.953034 0.593771 0.037 Uiso 1 1 calc R
C25 C 0.7168(2) 0.8671(2) 0.55633(18) 0.0226(9) Uani 1 1 d .
C26 C 0.6508(3) 0.8686(2) 0.50318(19) 0.0250(9) Uani 1 1 d .
C27 C 0.6071(3) 0.9235(3) 0.4850(2) 0.0389(12) Uani 1 1 d .
H27 H 0.621169 0.962807 0.505370 0.047 Uiso 1 1 calc R
C28 C 0.5431(3) 0.9207(3) 0.4371(2) 0.0493(15) Uani 1 1 d .
H28 H 0.513608 0.958391 0.423297 0.059 Uiso 1 1 calc R
C29 C 0.5223(3) 0.8627(3) 0.4096(2) 0.0456(13) Uani 1 1 d .
H29 H 0.476800 0.858621 0.377817 0.055 Uiso 1 1 calc R
C30 C 0.5704(3) 0.8107(2) 0.4301(2) 0.0365(11) Uani 1 1 d .
Fe1' Fe 0.76052(3) 0.47843(2) 0.00693(2) 0.01688(12) Uani 1 1 d .
Cl1' Cl 0.61823(8) 0.35338(6) 0.00633(5) 0.0375(3) Uani 1 1 d .
Cl2' Cl 0.87239(7) 0.48057(6) -0.11292(5) 0.0461(3) Uani 1 1 d .
Cl3' Cl 0.92055(6) 0.45914(6) 0.13621(5) 0.0395(3) Uani 1 1 d .
Cl4' Cl 0.61477(6) 0.60523(5) 0.01049(4) 0.0290(3) Uani 1 1 d .
N1' N 0.68687(18) 0.44939(15) 0.07205(13) 0.0179(7) Uani 1 1 d .
N2' N 0.78154(19) 0.54986(16) 0.07141(13) 0.0177(7) Uani 1 1 d .
N3' N 0.84795(19) 0.54900(17) -0.02322(14) 0.0240(7) Uani 1 1 d .
N4' N 0.8531(2) 0.40023(17) 0.03740(14) 0.0241(8) Uani 1 1 d .
N5' N 0.74132(19) 0.41129(16) -0.06169(14) 0.0192(7) Uani 1 1 d .
N6' N 0.65075(18) 0.51477(16) -0.05826(13) 0.0182(7) Uani 1 1 d .
C1' C 0.6331(2) 0.4031(2) 0.06871(17) 0.0228(9) Uani 1 1 d .
C2' C 0.5880(3) 0.3907(2) 0.11034(18) 0.0249(9) Uani 1 1 d .
H2' H 0.550376 0.356541 0.105425 0.030 Uiso 1 1 calc R
C3' C 0.6003(3) 0.4305(2) 0.15973(18) 0.0279(9) Uani 1 1 d .
H3' H 0.571397 0.423751 0.190049 0.034 Uiso 1 1 calc R
C4' C 0.6548(2) 0.4797(2) 0.16436(16) 0.0244(8) Uani 1 1 d .
H4' H 0.663168 0.507765 0.197595 0.029 Uiso 1 1 calc R
C5' C 0.6972(2) 0.48802(19) 0.12029(15) 0.0185(8) Uani 1 1 d .
C6' C 0.7546(2) 0.54116(19) 0.12158(16) 0.0193(8) Uani 1 1 d .
C7' C 0.7797(2) 0.5808(2) 0.17057(18) 0.0239(9) Uani 1 1 d .
H7' H 0.761913 0.573736 0.206318 0.029 Uiso 1 1 calc R
C8' C 0.8312(3) 0.6307(2) 0.16614(19) 0.0293(10) Uani 1 1 d .
H8' H 0.849433 0.658160 0.199194 0.035 Uiso 1 1 calc R
C9' C 0.8560(3) 0.6408(2) 0.11396(19) 0.0294(10) Uani 1 1 d .
H9' H 0.890087 0.675803 0.110191 0.035 Uiso 1 1 calc R
C10' C 0.8303(2) 0.5988(2) 0.06685(17) 0.0232(9) Uani 1 1 d .
C11' C 0.8563(2) 0.6033(2) 0.01015(18) 0.0258(10) Uani 1 1 d .
C12' C 0.8890(3) 0.6594(3) -0.0076(2) 0.0346(11) Uani 1 1 d .
H12' H 0.892247 0.697220 0.015827 0.041 Uiso 1 1 calc R
C13' C 0.9164(3) 0.6591(3) -0.0596(2) 0.0426(13) Uani 1 1 d .
H13' H 0.937912 0.697031 -0.072808 0.051 Uiso 1 1 calc R
C14' C 0.9123(3) 0.6039(3) -0.0921(2) 0.0396(12) Uani 1 1 d .
H14' H 0.932814 0.602048 -0.127204 0.048 Uiso 1 1 calc R
C15' C 0.8772(3) 0.5507(2) -0.07202(19) 0.0319(10) Uani 1 1 d .
C16' C 0.9089(2) 0.3951(2) 0.08748(17) 0.0279(9) Uani 1 1 d .
C17' C 0.9580(3) 0.3424(2) 0.10274(19) 0.0366(11) Uani 1 1 d .
H17' H 0.997035 0.341510 0.138957 0.044 Uiso 1 1 calc R
C18' C 0.9489(3) 0.2920(2) 0.0647(2) 0.0403(12) Uani 1 1 d .
H18' H 0.981678 0.255102 0.074034 0.048 Uiso 1 1 calc R
C19' C 0.8913(3) 0.2947(2) 0.0118(2) 0.0347(11) Uani 1 1 d .
H19' H 0.883762 0.259585 -0.015166 0.042 Uiso 1 1 calc R
C20' C 0.8452(3) 0.3499(2) -0.00063(18) 0.0250(9) Uani 1 1 d .
C21' C 0.7841(3) 0.3572(2) -0.05664(18) 0.0245(9) Uani 1 1 d .
C22' C 0.7738(3) 0.3128(2) -0.1022(2) 0.0390(12) Uani 1 1 d .
H22' H 0.805639 0.275106 -0.098501 0.047 Uiso 1 1 calc R
C23' C 0.7163(3) 0.3243(3) -0.1530(2) 0.0460(14) Uani 1 1 d .
H23' H 0.707639 0.294071 -0.184549 0.055 Uiso 1 1 calc R
C24' C 0.6713(3) 0.3800(2) -0.1580(2) 0.0355(12) Uani 1 1 d .
H24' H 0.631342 0.388433 -0.192713 0.043 Uiso 1 1 calc R
C25' C 0.6857(2) 0.4230(2) -0.11109(17) 0.0212(8) Uani 1 1 d .
C26' C 0.6395(2) 0.4830(2) -0.11086(16) 0.0219(8) Uani 1 1 d .
C27' C 0.5858(2) 0.5041(2) -0.16143(17) 0.0286(10) Uani 1 1 d .
H27' H 0.581492 0.482257 -0.198169 0.034 Uiso 1 1 calc R
C28' C 0.5389(3) 0.5571(2) -0.15760(18) 0.0294(10) Uani 1 1 d .
H28' H 0.501642 0.572036 -0.191621 0.035 Uiso 1 1 calc R
C29' C 0.5468(2) 0.5879(2) -0.10417(18) 0.0264(9) Uani 1 1 d .
H29' H 0.514134 0.623678 -0.099958 0.032 Uiso 1 1 calc R
C30' C 0.6038(2) 0.5651(2) -0.05633(17) 0.0213(8) Uani 1 1 d .
F1 F 0.44168(13) 0.47535(14) 0.71639(9) 0.0312(5) Uani 1 1 d .
F2 F 0.54258(19) 0.53053(15) 0.69393(13) 0.0500(8) Uani 1 1 d .
F3 F 0.5562(2) 0.42379(16) 0.71183(12) 0.0551(9) Uani 1 1 d .
F4 F 0.47508(14) 0.45906(12) 0.62653(9) 0.0275(5) Uani 1 1 d .
B1 B 0.5041(3) 0.4715(2) 0.68683(18) 0.0228(9) Uani 1 1 d .
F5 F 0.5497(2) 0.30604(17) 0.21016(12) 0.0651(11) Uani 1 1 d .
F6 F 0.44071(16) 0.25081(17) 0.21440(11) 0.0474(8) Uani 1 1 d .
F7 F 0.47035(16) 0.27019(13) 0.12416(10) 0.0334(6) Uani 1 1 d .
F8 F 0.5425(3) 0.20068(19) 0.18833(15) 0.0771(12) Uani 1 1 d .
B2 B 0.5022(3) 0.2568(2) 0.1844(2) 0.0247(10) Uani 1 1 d .
F9 F 0.88877(16) 0.19127(13) -0.11261(10) 0.0366(6) Uani 1 1 d .
F10 F 0.8899(2) 0.1361(2) -0.19665(14) 0.0817(14) Uani 1 1 d .
F11 F 0.9319(2) 0.2382(3) -0.18587(15) 0.1034(17) Uani 1 1 d .
F12 F 0.80126(14) 0.21465(12) -0.19924(10) 0.0315(6) Uani 1 1 d .
B3 B 0.8786(3) 0.1963(3) -0.1743(2) 0.0307(12) Uani 1 1 d .
F13 F 0.5672(2) 0.9959(3) 0.6833(2) 0.1058(18) Uani 1 1 d .
F14 F 0.6242(2) 1.09453(17) 0.69576(14) 0.0756(12) Uani 1 1 d .
F15 F 0.70070(15) 1.00660(13) 0.70221(11) 0.0350(6) Uani 1 1 d .
F16 F 0.6217(2) 1.03705(16) 0.61379(12) 0.0593(10) Uani 1 1 d .
B4 B 0.6285(3) 1.0333(3) 0.6746(2) 0.0302(11) Uani 1 1 d .
N1S N 0.8286(5) 0.3580(4) 0.6594(4) 0.126(3) Uani 1 1 d .
C1S C 0.8258(4) 0.4071(4) 0.6802(4) 0.087(3) Uani 1 1 d .
C2S C 0.8226(3) 0.4705(4) 0.7051(2) 0.0614(17) Uani 1 1 d .
C3S C 0.8910(4) 0.5088(3) 0.7159(2) 0.0633(17) Uani 1 1 d .
H3S H 0.939546 0.493216 0.707463 0.076 Uiso 1 1 calc R
C4S C 0.8877(4) 0.5693(3) 0.7390(2) 0.0620(16) Uani 1 1 d .
H4S H 0.934250 0.595550 0.746219 0.074 Uiso 1 1 calc R
C5S C 0.8170(4) 0.5926(3) 0.7519(2) 0.0639(16) Uani 1 1 d .
H5S H 0.814851 0.634593 0.767501 0.077 Uiso 1 1 calc R
C6S C 0.7503(4) 0.5536(3) 0.7417(3) 0.0652(17) Uani 1 1 d .
H6S H 0.702053 0.568934 0.750858 0.078 Uiso 1 1 calc R
C7S C 0.7521(3) 0.4933(3) 0.7185(2) 0.0624(17) Uani 1 1 d .
H7S H 0.705517 0.467257 0.711551 0.075 Uiso 1 1 calc R
N2S N 0.7215(3) 0.6389(3) 0.8761(3) 0.0739(16) Uani 1 1 d .
C8S C 0.7042(3) 0.6834(3) 0.8472(3) 0.0551(14) Uani 1 1 d .
C9S C 0.6831(3) 0.7398(3) 0.8118(2) 0.0519(13) Uani 1 1 d .
C10S C 0.6020(4) 0.7506(3) 0.7863(2) 0.0520(13) Uani 1 1 d .
H10S H 0.562483 0.720218 0.791026 0.062 Uiso 1 1 calc R
C11S C 0.5803(5) 0.8063(3) 0.7540(2) 0.0714(19) Uani 1 1 d .
H11S H 0.525610 0.814525 0.736663 0.086 Uiso 1 1 calc R
C12S C 0.6384(7) 0.8495(3) 0.7472(3) 0.097(3) Uani 1 1 d .
H12S H 0.623311 0.888045 0.725628 0.116 Uiso 1 1 calc R
C13S C 0.7181(6) 0.8378(4) 0.7711(3) 0.105(3) Uani 1 1 d .
H13S H 0.757355 0.867841 0.765157 0.126 Uiso 1 1 calc R
C14S C 0.7419(5) 0.7827(3) 0.8039(3) 0.077(2) Uani 1 1 d .
H14S H 0.796853 0.774498 0.820401 0.093 Uiso 1 1 calc R

loop_
_atom_site_aniso_label
_atom_site_aniso_U_11
_atom_site_aniso_U_22
_atom_site_aniso_U_33
_atom_site_aniso_U_23
_atom_site_aniso_U_13
_atom_site_aniso_U_12
Fe1 0.0177(3) 0.0171(3) 0.0151(2) -0.0011(2) 0.00159(19) -0.0016(2)
Cl1 0.0450(6) 0.0507(7) 0.0252(5) -0.0070(4) 0.0165(5) -0.0189(5)
Cl2 0.0441(7) 0.0357(7) 0.0288(6) -0.0134(5) 0.0161(5) -0.0233(5)
Cl3 0.0378(6) 0.0283(6) 0.0284(5) -0.0133(4) -0.0051(4) 0.0123(5)
Cl4 0.0389(6) 0.0586(8) 0.0607(8) -0.0174(7) -0.0253(6) 0.0080(6)
N1 0.0231(17) 0.0277(18) 0.0169(15) 0.0035(13) 0.0030(13) -0.0059(14)
N2 0.0228(17) 0.0165(17) 0.0178(15) 0.0021(13) 0.0007(13) -0.0032(14)
N3 0.0237(17) 0.0160(17) 0.0173(15) 0.0007(13) 0.0044(13) -0.0028(14)
N4 0.0182(16) 0.0176(16) 0.0190(15) -0.0026(13) 0.0030(13) 0.0008(13)
N5 0.0161(16) 0.0179(17) 0.0192(15) -0.0002(13) 0.0049(13) -0.0012(13)
N6 0.0159(16) 0.034(2) 0.0232(16) 0.0024(14) 0.0008(13) 0.0049(14)
C1 0.027(2) 0.041(3) 0.025(2) 0.0012(18) 0.0046(17) -0.0077(19)
C2 0.042(3) 0.050(3) 0.029(2) 0.007(2) 0.013(2) -0.018(2)
C3 0.054(3) 0.043(3) 0.038(3) 0.010(2) 0.011(2) -0.028(3)
C4 0.048(3) 0.036(3) 0.034(3) 0.004(2) 0.008(2) -0.023(2)
C5 0.027(2) 0.028(2) 0.022(2) 0.0045(17) 0.0029(17) -0.0093(18)
C6 0.028(2) 0.020(2) 0.023(2) 0.0028(16) -0.0002(16) -0.0067(18)
C7 0.038(3) 0.028(2) 0.027(2) -0.0024(18) 0.0009(19) -0.019(2)
C8 0.044(3) 0.031(3) 0.025(2) -0.0071(19) 0.0013(19) -0.016(2)
C9 0.038(2) 0.028(2) 0.0196(19) -0.0020(17) 0.0053(17) -0.0100(19)
C10 0.022(2) 0.0159(19) 0.0193(18) 0.0002(15) -0.0004(15) -0.0016(16)
C11 0.0223(18) 0.0179(18) 0.0186(17) 0.0000(16) 0.0036(14) -0.0003(17)
C12 0.038(2) 0.023(2) 0.0194(18) -0.0025(15) 0.0064(16) -0.0116(17)
C13 0.039(2) 0.029(2) 0.026(2) 0.0007(17) 0.0169(18) -0.0071(19)
C14 0.035(2) 0.024(2) 0.028(2) 0.0004(17) 0.0124(18) -0.0076(18)
C15 0.027(2) 0.019(2) 0.0198(18) -0.0040(16) 0.0053(16) -0.0038(17)
C16 0.027(2) 0.022(2) 0.0203(19) -0.0052(16) 0.0045(16) 0.0016(17)
C17 0.030(2) 0.026(2) 0.031(2) -0.0026(18) -0.0020(18) 0.0145(18)
C18 0.032(2) 0.037(3) 0.024(2) -0.0027(18) -0.0061(17) 0.012(2)
C19 0.028(2) 0.031(2) 0.0195(17) -0.0052(17) -0.0018(15) 0.0085(19)
C20 0.0181(17) 0.019(2) 0.0175(16) -0.0003(15) 0.0026(13) 0.0005(15)
C21 0.0169(18) 0.0187(19) 0.0217(18) -0.0019(15) 0.0056(15) 0.0004(15)
C22 0.020(2) 0.032(2) 0.028(2) -0.0108(17) 0.0024(16) -0.0017(17)
C23 0.034(2) 0.031(2) 0.041(3) -0.020(2) 0.005(2) 0.000(2)
C24 0.026(2) 0.022(2) 0.045(3) -0.0067(19) 0.0081(19) 0.0065(18)
C25 0.019(2) 0.022(2) 0.027(2) 0.0015(17) 0.0059(16) 0.0055(17)
C26 0.023(2) 0.028(2) 0.024(2) 0.0029(18) 0.0065(17) 0.0051(18)
C27 0.043(3) 0.034(3) 0.039(3) 0.005(2) 0.008(2) 0.015(2)
C28 0.048(3) 0.059(4) 0.040(3) 0.012(3) 0.008(2) 0.034(3)
C29 0.035(3) 0.065(4) 0.032(2) -0.001(2) -0.005(2) 0.021(2)
C30 0.030(2) 0.044(3) 0.032(2) -0.003(2) -0.0012(19) 0.009(2)
Fe1' 0.0168(3) 0.0188(3) 0.0150(2) -0.0020(2) 0.00344(19) 0.0000(2)
Cl1' 0.0491(7) 0.0336(7) 0.0357(6) -0.0179(5) 0.0224(5) -0.0235(5)
Cl2' 0.0531(7) 0.0556(7) 0.0389(6) -0.0097(6) 0.0307(5) -0.0108(6)
Cl3' 0.0315(5) 0.0497(7) 0.0298(5) -0.0089(5) -0.0096(4) 0.0119(5)
Cl4' 0.0308(6) 0.0301(6) 0.0231(5) -0.0093(4) -0.0007(4) 0.0114(4)
N1' 0.0195(16) 0.0170(17) 0.0188(15) -0.0005(13) 0.0074(12) -0.0014(13)
N2' 0.0165(16) 0.0188(17) 0.0163(15) 0.0012(13) 0.0003(12) -0.0006(13)
N3' 0.0197(17) 0.033(2) 0.0193(16) 0.0038(14) 0.0043(13) -0.0042(14)
N4' 0.0237(18) 0.0292(19) 0.0193(16) 0.0023(14) 0.0047(13) 0.0049(14)
N5' 0.0174(16) 0.0219(18) 0.0183(16) -0.0005(13) 0.0037(13) 0.0055(14)
N6' 0.0184(16) 0.0187(17) 0.0172(15) -0.0019(13) 0.0028(12) 0.0016(13)
C1' 0.025(2) 0.021(2) 0.0229(19) -0.0035(16) 0.0046(16) -0.0048(17)
C2' 0.028(2) 0.023(2) 0.026(2) 0.0007(16) 0.0093(17) -0.0088(17)
C3' 0.033(2) 0.029(2) 0.025(2) 0.0019(17) 0.0134(17) -0.0046(18)
C4' 0.035(2) 0.0216(19) 0.0188(16) 0.0004(16) 0.0101(15) 0.0008(19)
C5' 0.0202(18) 0.0167(19) 0.0169(16) 0.0014(15) 0.0002(13) 0.0024(16)
C6' 0.0195(19) 0.020(2) 0.0181(18) 0.0022(15) 0.0032(15) 0.0009(15)
C7' 0.022(2) 0.027(2) 0.0211(19) -0.0045(16) 0.0023(15) -0.0006(17)
C8' 0.028(2) 0.032(2) 0.026(2) -0.0108(18) 0.0027(17) -0.0044(19)
C9' 0.027(2) 0.027(2) 0.032(2) -0.0046(19) 0.0022(18) -0.0090(19)
C10' 0.020(2) 0.025(2) 0.023(2) 0.0026(17) 0.0030(16) -0.0049(18)
C11' 0.019(2) 0.033(2) 0.022(2) 0.0038(18) -0.0008(16) -0.0101(18)
C12' 0.035(3) 0.033(3) 0.033(2) 0.004(2) 0.003(2) -0.014(2)
C13' 0.037(3) 0.055(3) 0.035(2) 0.015(2) 0.006(2) -0.019(2)
C14' 0.033(2) 0.062(3) 0.025(2) 0.008(2) 0.0084(18) -0.014(2)
C15' 0.026(2) 0.044(3) 0.027(2) -0.0009(19) 0.0085(17) -0.0087(19)
C16' 0.023(2) 0.039(2) 0.0211(19) 0.0019(17) 0.0036(16) 0.0078(18)
C17' 0.032(2) 0.050(3) 0.026(2) 0.009(2) 0.0040(18) 0.015(2)
C18' 0.048(3) 0.035(3) 0.035(2) 0.006(2) 0.002(2) 0.022(2)
C19' 0.040(3) 0.031(3) 0.032(2) 0.002(2) 0.005(2) 0.017(2)
C20' 0.024(2) 0.028(2) 0.024(2) 0.0033(18) 0.0086(17) 0.0053(18)
C21' 0.026(2) 0.025(2) 0.023(2) 0.0005(17) 0.0065(16) 0.0063(18)
C22' 0.042(3) 0.033(3) 0.038(2) -0.009(2) 0.000(2) 0.018(2)
C23' 0.052(3) 0.043(3) 0.036(3) -0.021(2) -0.007(2) 0.022(2)
C24' 0.035(3) 0.034(3) 0.030(2) -0.0136(19) -0.0081(19) 0.015(2)
C25' 0.0204(19) 0.024(2) 0.0191(18) -0.0041(15) 0.0031(15) 0.0021(16)
C26' 0.0211(18) 0.023(2) 0.0207(17) -0.0043(16) 0.0036(14) 0.0036(17)
C27' 0.030(2) 0.033(2) 0.0188(18) -0.0078(16) -0.0034(16) 0.0079(18)
C28' 0.027(2) 0.032(2) 0.025(2) -0.0011(17) -0.0040(16) 0.0105(18)
C29' 0.024(2) 0.028(2) 0.026(2) -0.0032(17) 0.0022(16) 0.0110(18)
C30' 0.022(2) 0.019(2) 0.0225(19) -0.0046(16) 0.0030(15) 0.0044(16)
F1 0.0267(12) 0.0455(16) 0.0233(11) -0.0053(12) 0.0094(9) 0.0027(12)
F2 0.063(2) 0.0525(18) 0.0376(16) 0.0000(14) 0.0169(14) -0.0279(16)
F3 0.073(2) 0.063(2) 0.0236(14) -0.0058(13) -0.0040(13) 0.0475(17)
F4 0.0323(12) 0.0326(14) 0.0172(10) 0.0008(9) 0.0043(9) 0.0097(10)
B1 0.025(2) 0.027(3) 0.0170(18) 0.0034(19) 0.0050(16) 0.004(2)
F5 0.102(3) 0.063(2) 0.0231(14) 0.0022(14) -0.0018(15) -0.059(2)
F6 0.0411(15) 0.074(2) 0.0279(13) 0.0008(15) 0.0097(11) -0.0134(16)
F7 0.0450(15) 0.0352(14) 0.0181(11) 0.0011(10) 0.0025(10) -0.0163(12)
F8 0.109(3) 0.075(3) 0.0479(19) 0.0025(18) 0.019(2) 0.057(2)
B2 0.029(2) 0.024(3) 0.021(2) 0.0000(18) 0.0055(18) -0.011(2)
F9 0.0474(16) 0.0358(15) 0.0229(12) 0.0015(11) -0.0006(11) 0.0169(12)
F10 0.081(2) 0.100(3) 0.0454(18) -0.0398(19) -0.0288(17) 0.071(2)
F11 0.079(3) 0.179(5) 0.048(2) 0.009(3) 0.0042(18) -0.084(3)
F12 0.0288(13) 0.0345(15) 0.0279(12) -0.0045(11) -0.0009(10) 0.0148(11)
B3 0.024(2) 0.044(3) 0.022(2) -0.006(2) 0.0015(19) 0.007(2)
F13 0.040(2) 0.166(5) 0.106(3) 0.045(3) 0.003(2) -0.031(3)
F14 0.096(3) 0.058(2) 0.054(2) -0.0254(17) -0.0271(18) 0.052(2)
F15 0.0305(14) 0.0389(15) 0.0317(13) -0.0040(11) -0.0022(11) 0.0161(12)
F16 0.089(2) 0.058(2) 0.0268(14) 0.0033(14) 0.0032(15) 0.0429(19)
B4 0.026(3) 0.033(3) 0.028(2) -0.004(2) 0.000(2) 0.013(2)
N1S 0.118(6) 0.139(7) 0.145(7) -0.094(6) 0.082(5) -0.084(5)
C1S 0.076(5) 0.109(6) 0.090(5) -0.050(5) 0.047(4) -0.053(4)
C2S 0.055(3) 0.086(5) 0.047(3) -0.019(3) 0.020(3) -0.031(3)
C3S 0.058(4) 0.087(5) 0.050(3) -0.018(3) 0.023(3) -0.034(3)
C4S 0.063(4) 0.079(4) 0.046(3) -0.007(3) 0.015(3) -0.032(3)
C5S 0.074(4) 0.068(4) 0.047(3) -0.002(3) 0.005(3) -0.008(3)
C6S 0.048(3) 0.091(5) 0.052(3) -0.004(3) 0.002(3) 0.002(3)
C7S 0.047(3) 0.098(5) 0.042(3) -0.012(3) 0.009(2) -0.031(3)
N2S 0.038(3) 0.085(4) 0.099(4) 0.024(4) 0.013(3) 0.003(3)
C8S 0.037(3) 0.065(4) 0.066(4) 0.009(3) 0.016(3) -0.004(3)
C9S 0.059(3) 0.058(3) 0.040(3) -0.006(3) 0.015(2) -0.018(3)
C10S 0.065(4) 0.054(3) 0.041(3) 0.001(3) 0.020(2) -0.002(3)
C11S 0.114(6) 0.066(4) 0.036(3) -0.001(3) 0.019(3) 0.017(4)
C12S 0.207(10) 0.046(4) 0.033(3) -0.002(3) 0.017(5) -0.025(5)
C13S 0.170(9) 0.092(6) 0.044(4) -0.002(4) 0.005(5) -0.087(6)
C14S 0.092(5) 0.087(5) 0.050(3) 0.002(3) 0.010(3) -0.051(4)

loop_
_atom_type_symbol
_atom_type_description
_atom_type_scat_dispersion_real
_atom_type_scat_dispersion_imag
_atom_type_scat_source
C C 0.0033 0.0016 'International Tables Vol C Tables 4.2.6.8 and 6.1.1.4'
H H 0.0000 0.0000 'International Tables Vol C Tables 4.2.6.8 and 6.1.1.4'
B B 0.0013 0.0007 'International Tables Vol C Tables 4.2.6.8 and 6.1.1.4'
N N 0.0061 0.0033 'International Tables Vol C Tables 4.2.6.8 and 6.1.1.4'
F F 0.0171 0.0103 'International Tables Vol C Tables 4.2.6.8 and 6.1.1.4'
Cl Cl 0.1484 0.1585 'International Tables Vol C Tables 4.2.6.8 and 6.1.1.4'
Fe Fe 0.3463 0.8444 'International Tables Vol C Tables 4.2.6.8 and 6.1.1.4'

loop_
_geom_angle_atom_site_label_1
_geom_angle_atom_site_label_2
_geom_angle_atom_site_label_3
_geom_angle
N1 Fe1 N3 149.60(12)
N1 Fe1 N6 95.19(13)
N2 Fe1 N1 75.12(12)
N2 Fe1 N3 75.07(12)
N2 Fe1 N4 109.05(12)
N2 Fe1 N6 101.42(12)
N3 Fe1 N6 96.36(12)
N4 Fe1 N1 91.32(12)
N4 Fe1 N3 92.82(11)
N4 Fe1 N6 149.50(12)
N5 Fe1 N1 107.44(12)
N5 Fe1 N2 174.64(12)
N5 Fe1 N3 102.77(12)
N5 Fe1 N4 75.81(12)
N5 Fe1 N6 73.80(12)
C1 N1 Fe1 129.6(3)
C1 N1 C5 117.0(3)
C5 N1 Fe1 113.2(3)
C6 N2 Fe1 120.0(3)
C6 N2 C10 119.7(3)
C10 N2 Fe1 119.9(3)
C11 N3 Fe1 112.6(2)
C15 N3 Fe1 131.8(3)
C15 N3 C11 115.6(3)
C16 N4 Fe1 129.7(3)
C16 N4 C20 116.8(3)
C20 N4 Fe1 113.2(2)
C21 N5 Fe1 119.3(3)
C25 N5 Fe1 121.1(3)
C25 N5 C21 119.6(3)
C26 N6 Fe1 111.0(2)
C30 N6 Fe1 131.4(3)
C30 N6 C26 116.0(4)
N1 C1 Cl1 118.1(3)
N1 C1 C2 124.2(4)
C2 C1 Cl1 117.8(3)
C1 C2 H2 120.9
C3 C2 C1 118.3(4)
C3 C2 H2 120.9
C2 C3 H3 120.4
C2 C3 C4 119.1(4)
C4 C3 H3 120.4
C3 C4 H4 120.5
C5 C4 C3 119.0(5)
C5 C4 H4 120.5
N1 C5 C4 122.3(4)
N1 C5 C6 115.3(4)
C4 C5 C6 122.4(4)
N2 C6 C5 115.8(4)
N2 C6 C7 121.4(4)
C7 C6 C5 122.8(4)
C6 C7 H7 120.5
C8 C7 C6 118.9(4)
C8 C7 H7 120.5
C7 C8 H8 120.2
C7 C8 C9 119.7(4)
C9 C8 H8 120.2
C8 C9 H9 120.8
C10 C9 C8 118.4(4)
C10 C9 H9 120.8
N2 C10 C9 121.8(4)
N2 C10 C11 115.3(3)
C9 C10 C11 122.9(4)
N3 C11 C10 115.9(3)
N3 C11 C12 122.9(4)
C12 C11 C10 121.2(3)
C11 C12 H12 120.4
C11 C12 C13 119.3(4)
C13 C12 H12 120.4
C12 C13 H13 120.5
C14 C13 C12 118.9(4)
C14 C13 H13 120.5
C13 C14 H14 121.0
C13 C14 C15 118.1(4)
C15 C14 H14 121.0
N3 C15 Cl2 117.2(3)
N3 C15 C14 125.3(4)
C14 C15 Cl2 117.5(3)
N4 C16 Cl3 117.2(3)
N4 C16 C17 125.0(4)
C17 C16 Cl3 117.7(3)
C16 C17 H17 121.4
C18 C17 C16 117.2(4)
C18 C17 H17 121.4
C17 C18 H18 120.4
C19 C18 C17 119.1(4)
C19 C18 H18 120.4
C18 C19 H19 120.2
C18 C19 C20 119.7(4)
C20 C19 H19 120.2
N4 C20 C19 122.2(4)
N4 C20 C21 116.1(3)
C19 C20 C21 121.7(3)
N5 C21 C20 114.7(3)
N5 C21 C22 121.5(4)
C22 C21 C20 123.8(3)
C21 C22 H22 120.5
C23 C22 C21 119.0(4)
C23 C22 H22 120.5
C22 C23 H23 120.0
C22 C23 C24 119.9(4)
C24 C23 H23 120.0
C23 C24 H24 120.4
C23 C24 C25 119.2(4)
C25 C24 H24 120.4
N5 C25 C24 120.8(4)
N5 C25 C26 115.6(4)
C24 C25 C26 123.6(4)
N6 C26 C25 115.3(4)
N6 C26 C27 122.3(4)
C27 C26 C25 122.4(4)
C26 C27 H27 120.2
C28 C27 C26 119.5(5)
C28 C27 H27 120.2
C27 C28 H28 120.4
C29 C28 C27 119.1(5)
C29 C28 H28 120.4
C28 C29 H29 121.4
C28 C29 C30 117.2(4)
C30 C29 H29 121.4
N6 C30 Cl4 117.0(3)
N6 C30 C29 125.6(5)
C29 C30 Cl4 117.3(4)
N1' Fe1' N3' 150.21(12)
N1' Fe1' N4' 93.09(12)
N1' Fe1' N6' 91.69(11)
N2' Fe1' N1' 75.55(12)
N2' Fe1' N3' 74.67(12)
N2' Fe1' N4' 106.96(12)
N2' Fe1' N5' 176.17(13)
N2' Fe1' N6' 102.97(12)
N4' Fe1' N3' 95.58(12)
N5' Fe1' N1' 107.90(13)
N5' Fe1' N3' 101.87(13)
N5' Fe1' N4' 74.79(12)
N5' Fe1' N6' 75.50(12)
N6' Fe1' N3' 94.85(12)
N6' Fe1' N4' 149.94(12)
C1' N1' Fe1' 129.9(3)
C1' N1' C5' 116.6(3)
C5' N1' Fe1' 113.4(2)
C6' N2' Fe1' 118.6(3)
C10' N2' Fe1' 120.4(3)
C10' N2' C6' 120.4(3)
C11' N3' Fe1' 110.9(3)
C15' N3' Fe1' 131.3(3)
C15' N3' C11' 116.4(4)
C16' N4' Fe1' 130.1(3)
C16' N4' C20' 116.8(4)
C20' N4' Fe1' 113.0(3)
C21' N5' Fe1' 120.5(3)
C21' N5' C25' 120.2(3)
C25' N5' Fe1' 119.3(3)
C26' N6' Fe1' 111.4(2)
C30' N6' Fe1' 131.5(3)
C30' N6' C26' 116.5(3)
N1' C1' Cl1' 117.2(3)
N1' C1' C2' 125.6(4)
C2' C1' Cl1' 117.2(3)
C1' C2' H2' 121.6
C1' C2' C3' 116.7(4)
C3' C2' H2' 121.6
C2' C3' H3' 120.3
C4' C3' C2' 119.4(4)
C4' C3' H3' 120.3
C3' C4' H4' 120.3
C3' C4' C5' 119.4(4)
C5' C4' H4' 120.3
N1' C5' C4' 122.2(4)
N1' C5' C6' 115.6(3)
C4' C5' C6' 122.1(4)
N2' C6' C5' 115.7(3)
N2' C6' C7' 120.9(4)
C7' C6' C5' 123.4(3)
C6' C7' H7' 120.7
C8' C7' C6' 118.6(4)
C8' C7' H7' 120.7
C7' C8' H8' 119.9
C9' C8' C7' 120.1(4)
C9' C8' H8' 119.9
C8' C9' H9' 120.6
C8' C9' C10' 118.8(4)
C10' C9' H9' 120.6
N2' C10' C9' 121.1(4)
N2' C10' C11' 115.5(4)
C9' C10' C11' 123.3(4)
N3' C11' C10' 115.8(4)
N3' C11' C12' 122.2(4)
C12' C11' C10' 122.0(4)
C11' C12' H12' 120.5
C13' C12' C11' 118.9(5)
C13' C12' H12' 120.5
C12' C13' H13' 120.2
C14' C13' C12' 119.6(5)
C14' C13' H13' 120.2
C13' C14' H14' 121.1
C13' C14' C15' 117.7(4)
C15' C14' H14' 121.1
N3' C15' Cl2' 117.2(3)
N3' C15' C14' 125.0(4)
C14' C15' Cl2' 117.8(3)
N4' C16' Cl3' 117.4(3)
N4' C16' C17' 124.5(4)
C17' C16' Cl3' 118.1(3)
C16' C17' H17' 120.9
C18' C17' C16' 118.2(4)
C18' C17' H17' 120.9
C17' C18' H18' 120.1
C17' C18' C19' 119.8(4)
C19' C18' H18' 120.1
C18' C19' H19' 120.8
C20' C19' C18' 118.3(5)
C20' C19' H19' 120.8
N4' C20' C19' 122.4(4)
N4' C20' C21' 115.9(4)
C19' C20' C21' 121.7(4)
N5' C21' C20' 115.6(4)
N5' C21' C22' 121.5(4)
C22' C21' C20' 122.9(4)
C21' C22' H22' 120.7
C23' C22' C21' 118.7(4)
C23' C22' H22' 120.7
C22' C23' H23' 120.0
C22' C23' C24' 119.9(4)
C24' C23' H23' 120.0
C23' C24' H24' 120.8
C23' C24' C25' 118.5(4)
C25' C24' H24' 120.8
N5' C25' C24' 121.3(4)
N5' C25' C26' 115.6(3)
C24' C25' C26' 123.1(3)
N6' C26' C25' 116.3(3)
N6' C26' C27' 122.3(4)
C27' C26' C25' 121.4(3)
C26' C27' H27' 120.4
C28' C27' C26' 119.2(4)
C28' C27' H27' 120.4
C27' C28' H28' 120.4
C29' C28' C27' 119.2(4)
C29' C28' H28' 120.4
C28' C29' H29' 121.0
C28' C29' C30' 118.0(4)
C30' C29' H29' 121.0
N6' C30' Cl4' 117.6(3)
N6' C30' C29' 124.7(4)
C29' C30' Cl4' 117.7(3)
F1 B1 F2 106.7(4)
F1 B1 F4 110.7(3)
F2 B1 F4 109.9(3)
F3 B1 F1 109.4(4)
F3 B1 F2 110.2(4)
F3 B1 F4 109.9(4)
F5 B2 F6 107.2(4)
F5 B2 F7 110.4(4)
F6 B2 F7 109.7(4)
F8 B2 F5 112.1(4)
F8 B2 F6 108.6(4)
F8 B2 F7 108.8(4)
F10 B3 F9 108.2(4)
F11 B3 F9 108.2(4)
F11 B3 F10 111.3(5)
F11 B3 F12 111.8(5)
F12 B3 F9 110.0(4)
F12 B3 F10 107.2(4)
F13 B4 F14 112.4(5)
F13 B4 F15 110.1(4)
F13 B4 F16 106.4(4)
F14 B4 F15 108.9(4)
F14 B4 F16 107.9(4)
F15 B4 F16 111.1(4)
N1S C1S C2S 178.5(9)
C3S C2S C1S 119.5(6)
C7S C2S C1S 120.7(5)
C7S C2S C3S 119.8(6)
C2S C3S H3S 120.2
C4S C3S C2S 119.5(6)
C4S C3S H3S 120.2
C3S C4S H4S 119.6
C3S C4S C5S 120.8(6)
C5S C4S H4S 119.6
C4S C5S H5S 120.6
C6S C5S C4S 118.8(6)
C6S C5S H5S 120.6
C5S C6S H6S 119.3
C7S C6S C5S 121.3(6)
C7S C6S H6S 119.3
C2S C7S H7S 120.1
C6S C7S C2S 119.7(6)
C6S C7S H7S 120.1
N2S C8S C9S 179.0(7)
C10S C9S C8S 118.5(5)
C14S C9S C8S 120.2(6)
C14S C9S C10S 121.3(6)
C9S C10S H10S 120.5
C11S C10S C9S 119.1(6)
C11S C10S H10S 120.5
C10S C11S H11S 120.2
C12S C11S C10S 119.7(7)
C12S C11S H11S 120.2
C11S C12S H12S 119.6
C11S C12S C13S 120.9(7)
C13S C12S H12S 119.6
C12S C13S H13S 119.5
C12S C13S C14S 120.9(7)
C14S C13S H13S 119.5
C9S C14S H14S 121.0
C13S C14S C9S 118.0(7)
C13S C14S H14S 121.0

loop_
_geom_bond_atom_site_label_1
_geom_bond_atom_site_label_2
_geom_bond_distance
Fe1 N1 2.264(3)
Fe1 N2 2.078(3)
Fe1 N3 2.268(3)
Fe1 N4 2.223(3)
Fe1 N5 2.077(3)
Fe1 N6 2.327(3)
Cl1 C1 1.725(5)
Cl2 C15 1.740(4)
Cl3 C16 1.739(4)
Cl4 C30 1.733(5)
N1 C1 1.333(5)
N1 C5 1.358(5)
N2 C6 1.337(5)
N2 C10 1.343(5)
N3 C11 1.362(5)
N3 C15 1.334(5)
N4 C16 1.325(5)
N4 C20 1.353(5)
N5 C21 1.353(5)
N5 C25 1.345(5)
N6 C26 1.359(6)
N6 C30 1.325(5)
C1 C2 1.384(6)
C2 H2 0.9500
C2 C3 1.369(7)
C3 H3 0.9500
C3 C4 1.393(7)
C4 H4 0.9500
C4 C5 1.380(6)
C5 C6 1.482(6)
C6 C7 1.389(6)
C7 H7 0.9500
C7 C8 1.374(6)
C8 H8 0.9500
C8 C9 1.389(6)
C9 H9 0.9500
C9 C10 1.380(5)
C10 C11 1.481(6)
C11 C12 1.380(5)
C12 H12 0.9500
C12 C13 1.383(6)
C13 H13 0.9500
C13 C14 1.372(6)
C14 H14 0.9500
C14 C15 1.377(6)
C16 C17 1.386(6)
C17 H17 0.9500
C17 C18 1.386(6)
C18 H18 0.9500
C18 C19 1.371(6)
C19 H19 0.9500
C19 C20 1.383(5)
C20 C21 1.481(5)
C21 C22 1.379(6)
C22 H22 0.9500
C22 C23 1.370(7)
C23 H23 0.9500
C23 C24 1.377(6)
C24 H24 0.9500
C24 C25 1.391(6)
C25 C26 1.476(6)
C26 C27 1.382(6)
C27 H27 0.9500
C27 C28 1.378(7)
C28 H28 0.9500
C28 C29 1.377(8)
C29 H29 0.9500
C29 C30 1.382(7)
Fe1' N1' 2.242(3)
Fe1' N2' 2.080(3)
Fe1' N3' 2.310(3)
Fe1' N4' 2.276(3)
Fe1' N5' 2.085(3)
Fe1' N6' 2.266(3)
Cl1' C1' 1.747(4)
Cl2' C15' 1.732(5)
Cl3' C16' 1.729(4)
Cl4' C30' 1.727(4)
N1' C1' 1.323(5)
N1' C5' 1.353(5)
N2' C6' 1.347(5)
N2' C10' 1.337(5)
N3' C11' 1.359(6)
N3' C15' 1.326(5)
N4' C16' 1.333(5)
N4' C20' 1.356(5)
N5' C21' 1.336(5)
N5' C25' 1.339(5)
N6' C26' 1.359(5)
N6' C30' 1.328(5)
C1' C2' 1.380(6)
C2' H2' 0.9500
C2' C3' 1.388(6)
C3' H3' 0.9500
C3' C4' 1.375(6)
C4' H4' 0.9500
C4' C5' 1.381(5)
C5' C6' 1.476(6)
C6' C7' 1.391(5)
C7' H7' 0.9500
C7' C8' 1.381(6)
C8' H8' 0.9500
C8' C9' 1.376(6)
C9' H9' 0.9500
C9' C10' 1.390(6)
C10' C11' 1.472(6)
C11' C12' 1.396(6)
C12' H12' 0.9500
C12' C13' 1.379(7)
C13' H13' 0.9500
C13' C14' 1.367(8)
C14' H14' 0.9500
C14' C15' 1.388(6)
C16' C17' 1.381(6)
C17' H17' 0.9500
C17' C18' 1.357(7)
C18' H18' 0.9500
C18' C19' 1.392(6)
C19' H19' 0.9500
C19' C20' 1.390(6)
C20' C21' 1.483(6)
C21' C22' 1.382(6)
C22' H22' 0.9500
C22' C23' 1.377(7)
C23' H23' 0.9500
C23' C24' 1.385(6)
C24' H24' 0.9500
C24' C25' 1.385(6)
C25' C26' 1.480(6)
C26' C27' 1.390(5)
C27' H27' 0.9500
C27' C28' 1.380(6)
C28' H28' 0.9500
C28' C29' 1.370(6)
C29' H29' 0.9500
C29' C30' 1.388(5)
F1 B1 1.388(5)
F2 B1 1.388(6)
F3 B1 1.377(5)
F4 B1 1.396(5)
F5 B2 1.363(5)
F6 B2 1.384(5)
F7 B2 1.404(5)
F8 B2 1.352(6)
F9 B3 1.399(5)
F10 B3 1.387(7)
F11 B3 1.331(7)
F12 B3 1.377(5)
F13 B4 1.356(7)
F14 B4 1.374(6)
F15 B4 1.378(5)
F16 B4 1.384(6)
N1S C1S 1.137(10)
C1S C2S 1.446(10)
C2S C3S 1.394(8)
C2S C7S 1.392(8)
C3S H3S 0.9500
C3S C4S 1.376(9)
C4S H4S 0.9500
C4S C5S 1.394(9)
C5S H5S 0.9500
C5S C6S 1.380(9)
C6S H6S 0.9500
C6S C7S 1.369(9)
C7S H7S 0.9500
N2S C8S 1.144(7)
C8S C9S 1.432(9)
C9S C10S 1.403(8)
C9S C14S 1.388(8)
C10S H10S 0.9500
C10S C11S 1.385(8)
C11S H11S 0.9500
C11S C12S 1.376(11)
C12S H12S 0.9500
C12S C13S 1.378(13)
C13S H13S 0.9500
C13S C14S 1.387(11)
C14S H14S 0.9500

loop_
_geom_torsion_atom_site_label_1
_geom_torsion_atom_site_label_2
_geom_torsion_atom_site_label_3
_geom_torsion_atom_site_label_4
_geom_torsion
Fe1 N1 C1 Cl1 5.4(5)
Fe1 N1 C1 C2 -174.9(3)
Fe1 N1 C5 C4 174.2(4)
Fe1 N1 C5 C6 -6.2(5)
Fe1 N2 C6 C5 -7.5(5)
Fe1 N2 C6 C7 169.8(3)
Fe1 N2 C10 C9 -167.4(3)
Fe1 N2 C10 C11 12.3(5)
Fe1 N3 C11 C10 -3.4(4)
Fe1 N3 C11 C12 179.1(3)
Fe1 N3 C15 Cl2 1.6(5)
Fe1 N3 C15 C14 -179.1(3)
Fe1 N4 C16 Cl3 9.6(5)
Fe1 N4 C16 C17 -172.4(3)
Fe1 N4 C20 C19 172.4(3)
Fe1 N4 C20 C21 -10.2(4)
Fe1 N5 C21 C20 1.0(4)
Fe1 N5 C21 C22 179.8(3)
Fe1 N5 C25 C24 -179.5(3)
Fe1 N5 C25 C26 1.6(5)
Fe1 N6 C26 C25 -19.2(4)
Fe1 N6 C26 C27 162.6(4)
Fe1 N6 C30 Cl4 20.1(6)
Fe1 N6 C30 C29 -160.6(4)
Cl1 C1 C2 C3 -179.1(4)
Cl3 C16 C17 C18 178.7(4)
N1 C1 C2 C3 1.2(8)
N1 C5 C6 N2 9.0(6)
N1 C5 C6 C7 -168.2(4)
N2 C6 C7 C8 -1.3(7)
N2 C10 C11 N3 -5.1(5)
N2 C10 C11 C12 172.4(4)
N3 C11 C12 C13 0.1(6)
N4 C16 C17 C18 0.8(7)
N4 C20 C21 N5 6.5(5)
N4 C20 C21 C22 -172.3(4)
N5 C21 C22 C23 -0.8(6)
N5 C25 C26 N6 13.1(6)
N5 C25 C26 C27 -168.7(4)
N6 C26 C27 C28 2.1(7)
C1 N1 C5 C4 -1.8(6)
C1 N1 C5 C6 177.9(4)
C1 C2 C3 C4 -1.1(8)
C2 C3 C4 C5 -0.3(8)
C3 C4 C5 N1 1.8(8)
C3 C4 C5 C6 -177.8(5)
C4 C5 C6 N2 -171.3(4)
C4 C5 C6 C7 11.4(7)
C5 N1 C1 Cl1 -179.4(3)
C5 N1 C1 C2 0.3(6)
C5 C6 C7 C8 175.8(4)
C6 N2 C10 C9 4.9(6)
C6 N2 C10 C11 -175.5(4)
C6 C7 C8 C9 2.7(7)
C7 C8 C9 C10 -0.4(7)
C8 C9 C10 N2 -3.4(7)
C8 C9 C10 C11 177.0(4)
C9 C10 C11 N3 174.5(4)
C9 C10 C11 C12 -8.0(6)
C10 N2 C6 C5 -179.7(4)
C10 N2 C6 C7 -2.5(6)
C10 C11 C12 C13 -177.2(4)
C11 N3 C15 Cl2 -178.9(3)
C11 N3 C15 C14 0.4(6)
C11 C12 C13 C14 0.3(7)
C12 C13 C14 C15 -0.4(7)
C13 C14 C15 Cl2 179.3(3)
C13 C14 C15 N3 0.0(7)
C15 N3 C11 C10 177.0(3)
C15 N3 C11 C12 -0.4(6)
C16 N4 C20 C19 -1.9(6)
C16 N4 C20 C21 175.5(4)
C16 C17 C18 C19 -1.3(7)
C17 C18 C19 C20 0.3(7)
C18 C19 C20 N4 1.4(6)
C18 C19 C20 C21 -175.9(4)
C19 C20 C21 N5 -176.0(4)
C19 C20 C21 C22 5.2(6)
C20 N4 C16 Cl3 -177.1(3)
C20 N4 C16 C17 0.8(6)
C20 C21 C22 C23 178.0(4)
C21 N5 C25 C24 -0.9(6)
C21 N5 C25 C26 -179.8(4)
C21 C22 C23 C24 0.0(7)
C22 C23 C24 C25 0.3(7)
C23 C24 C25 N5 0.1(7)
C23 C24 C25 C26 179.0(4)
C24 C25 C26 N6 -165.8(4)
C24 C25 C26 C27 12.4(7)
C25 N5 C21 C20 -177.7(3)
C25 N5 C21 C22 1.2(6)
C25 C26 C27 C28 -176.0(5)
C26 N6 C30 Cl4 -175.7(3)
C26 N6 C30 C29 3.6(7)
C26 C27 C28 C29 2.2(8)
C27 C28 C29 C30 -3.3(8)
C28 C29 C30 Cl4 179.7(4)
C28 C29 C30 N6 0.4(8)
C30 N6 C26 C25 173.4(4)
C30 N6 C26 C27 -4.8(6)
Fe1' N1' C1' Cl1' 3.2(5)
Fe1' N1' C1' C2' -177.0(3)
Fe1' N1' C5' C4' 177.3(3)
Fe1' N1' C5' C6' -0.4(4)
Fe1' N2' C6' C5' -13.0(4)
Fe1' N2' C6' C7' 167.5(3)
Fe1' N2' C10' C9' -168.8(3)
Fe1' N2' C10' C11' 9.1(5)
Fe1' N3' C11' C10' 17.5(4)
Fe1' N3' C11' C12' -163.7(3)
Fe1' N3' C15' Cl2' -18.8(5)
Fe1' N3' C15' C14' 162.3(3)
Fe1' N4' C16' Cl3' -5.5(5)
Fe1' N4' C16' C17' 174.8(3)
Fe1' N4' C20' C19' -174.7(4)
Fe1' N4' C20' C21' 5.4(5)
Fe1' N5' C21' C20' -1.1(5)
Fe1' N5' C21' C22' -178.4(4)
Fe1' N5' C25' C24' 179.6(4)
Fe1' N5' C25' C26' -2.7(5)
Fe1' N6' C26' C25' 14.4(4)
Fe1' N6' C26' C27' -167.7(3)
Fe1' N6' C30' Cl4' -11.8(5)
Fe1' N6' C30' C29' 168.2(3)
Cl1' C1' C2' C3' 180.0(3)
Cl3' C16' C17' C18' 179.9(4)
N1' C1' C2' C3' 0.2(7)
N1' C5' C6' N2' 8.4(5)
N1' C5' C6' C7' -172.1(4)
N2' C6' C7' C8' 2.0(6)
N2' C10' C11' N3' -18.4(5)
N2' C10' C11' C12' 162.9(4)
N3' C11' C12' C13' -2.4(7)
N4' C16' C17' C18' -0.5(7)
N4' C20' C21' N5' -3.2(6)
N4' C20' C21' C22' 174.1(4)
N5' C21' C22' C23' -1.8(8)
N5' C25' C26' N6' -8.7(5)
N5' C25' C26' C27' 173.4(4)
N6' C26' C27' C28' -3.6(7)
C1' N1' C5' C4' 0.6(5)
C1' N1' C5' C6' -177.1(3)
C1' C2' C3' C4' 0.8(6)
C2' C3' C4' C5' -1.1(6)
C3' C4' C5' N1' 0.4(6)
C3' C4' C5' C6' 177.9(4)
C4' C5' C6' N2' -169.4(4)
C4' C5' C6' C7' 10.1(6)
C5' N1' C1' Cl1' 179.3(3)
C5' N1' C1' C2' -0.9(6)
C5' C6' C7' C8' -177.5(4)
C6' N2' C10' C9' 1.7(6)
C6' N2' C10' C11' 179.6(4)
C6' C7' C8' C9' 0.5(7)
C7' C8' C9' C10' -1.9(7)
C8' C9' C10' N2' 0.8(7)
C8' C9' C10' C11' -176.9(4)
C9' C10' C11' N3' 159.5(4)
C9' C10' C11' C12' -19.3(7)
C10' N2' C6' C5' 176.3(3)
C10' N2' C6' C7' -3.1(6)
C10' C11' C12' C13' 176.3(4)
C11' N3' C15' Cl2' 176.4(3)
C11' N3' C15' C14' -2.5(7)
C11' C12' C13' C14' -1.1(7)
C12' C13' C14' C15' 2.6(7)
C13' C14' C15' Cl2' -179.7(4)
C13' C14' C15' N3' -0.8(7)
C15' N3' C11' C10' -174.6(4)
C15' N3' C11' C12' 4.1(6)
C16' N4' C20' C19' 1.3(6)
C16' N4' C20' C21' -178.6(4)
C16' C17' C18' C19' 0.2(8)
C17' C18' C19' C20' 0.8(8)
C18' C19' C20' N4' -1.5(7)
C18' C19' C20' C21' 178.4(5)
C19' C20' C21' N5' 176.9(4)
C19' C20' C21' C22' -5.9(7)
C20' N4' C16' Cl3' 179.4(3)
C20' N4' C16' C17' -0.3(6)
C20' C21' C22' C23' -178.9(5)
C21' N5' C25' C24' -0.2(6)
C21' N5' C25' C26' 177.5(4)
C21' C22' C23' C24' 1.0(9)
C22' C23' C24' C25' 0.2(9)
C23' C24' C25' N5' -0.6(8)
C23' C24' C25' C26' -178.1(5)
C24' C25' C26' N6' 169.0(4)
C24' C25' C26' C27' -9.0(7)
C25' N5' C21' C20' 178.7(4)
C25' N5' C21' C22' 1.4(6)
C25' C26' C27' C28' 174.2(4)
C26' N6' C30' Cl4' 178.3(3)
C26' N6' C30' C29' -1.8(6)
C26' C27' C28' C29' 0.4(7)
C27' C28' C29' C30' 1.9(7)
C28' C29' C30' Cl4' 178.7(3)
C28' C29' C30' N6' -1.3(7)
C30' N6' C26' C25' -173.7(4)
C30' N6' C26' C27' 4.2(6)
C1S C2S C3S C4S 179.2(6)
C1S C2S C7S C6S -179.5(6)
C2S C3S C4S C5S 0.3(9)
C3S C2S C7S C6S 0.6(9)
C3S C4S C5S C6S 0.6(9)
C4S C5S C6S C7S -0.9(9)
C5S C6S C7S C2S 0.3(9)
C7S C2S C3S C4S -0.9(9)
C8S C9S C10S C11S 177.4(5)
C8S C9S C14S C13S -177.6(6)
C9S C10S C11S C12S 0.5(8)
C10S C9S C14S C13S 1.7(10)
C10S C11S C12S C13S 1.1(10)
C11S C12S C13S C14S -1.4(12)
C12S C13S C14S C9S 0.0(11)
C14S C9S C10S C11S -2.0(8)

loop_
_twin_individual_id
_twin_individual_mass_fraction_refined
1 0.841(14)
2 0.159(14)
